data_9011071
loop_
_publ_author_name
'Wolten, G. M.'

_publ_section_title
;
 The structure of the M'-phase of YTaO4, a third fergusonite polymorph
;
_journal_name_full 'Acta Crystallographica'
_journal_page_first 939
_journal_page_last 944
_journal_paper_doi 10.1107/S0365110X67004098
_journal_volume 23
_journal_year 1967
_chemical_compound_source Synthetic
_chemical_formula_sum 'O4 Ta Y'
_chemical_name_mineral Formanite-(Y)
_space_group_IT_number 13
_symmetry_space_group_name_Hall '-P 2ya'
_symmetry_space_group_name_H-M 'P 1 2/a 1'
_cell_angle_alpha 90
_cell_angle_beta 96.44
_cell_angle_gamma 90
_cell_length_a 5.292
_cell_length_b 5.451
_cell_length_c 5.11
_cell_formula_units_Z 2
_cell_volume 146.476
_database_code_amcsd 0009316
_exptl_crystal_density_diffrn 7.569
_cod_original_formula_sum 'Y Ta O4'
_cod_database_code 9011071

loop_
_space_group_symop_operation_xyz
x,y,z
1/2-x,y,-z
1/2+x,-y,z
-x,-y,-z

loop_
_atom_site_aniso_label
_atom_site_aniso_U_11
_atom_site_aniso_U_22
_atom_site_aniso_U_33
_atom_site_aniso_U_12
_atom_site_aniso_U_13
_atom_site_aniso_U_23
Y 0.00028 0.00497 0.00640 0.00000 -0.00135 0.00000
Ta 0.00336 0.00707 0.00888 0.00000 0.00866 0.00000

loop_
_atom_site_label
_atom_site_fract_x
_atom_site_fract_y
_atom_site_fract_z
_atom_site_U_iso_or_equiv
Y 0.25000 0.76940 0.00000 ?
Ta 0.25000 0.30560 0.50000 ?
O1 0.49000 0.46200 0.26600 0.00747
O2 0.08100 0.06900 0.25800 0.03952

loop_
_cod_related_entry_id
_cod_related_entry_database
_cod_related_entry_code
1 AMCSD 0009316
